data_2013278
loop_
_publ_author_name
'Miguel Harvey'
'Sergio Baggio'
'Silvia Russi'
'Ricardo Baggio'

_publ_section_title
;
 Two new dimeric cadmium(II) and zinc(II) sulfate complexes with
 2,4,6-tris(2-pyridyl)-1,3,5-triazine and 2,2:6',2''-terpyridine
;
_journal_issue 5
_journal_name_full 'Acta Crystallographica Section C'
_journal_page_first m171
_journal_page_last m174
_journal_paper_doi 10.1107/S0108270103006462
_journal_volume 59
_journal_year 2003
_chemical_formula_iupac '[Cd2 (S O4)2 (C16 H12 N6)2 (H2 O)2], 4H2 O'
_chemical_formula_moiety 'C36 H28 Cd2 N12 O10 S2, 4H2 O'
_chemical_formula_sum 'C36 H36 Cd2 N12 O14 S2'
_chemical_formula_weight 1149.68
_chemical_name_systematic
;
di-\m-sulfato-\k^3^O,O':O''-bis{aqua[2,4,6-tris(2-pyridyl)-1,3,5-triazine-
\k^3^N^1^,N^2^,N^6^]cadmium(II)} tetrahydrate
;
_space_group_IT_number 2
_symmetry_cell_setting triclinic
_symmetry_space_group_name_Hall '-P 1'
_symmetry_space_group_name_H-M 'P -1'
_atom_sites_solution_hydrogens mixed
_atom_sites_solution_primary direct
_atom_sites_solution_secondary difmap
_audit_creation_method SHELXL-97
_cell_angle_alpha 103.36(2)
_cell_angle_beta 98.79(2)
_cell_angle_gamma 110.45(2)
_cell_formula_units_Z 1
_cell_length_a 8.870(2)
_cell_length_b 10.640(2)
_cell_length_c 12.685(2)
_cell_measurement_reflns_used 28
_cell_measurement_temperature 293(2)
_cell_measurement_theta_max 15
_cell_measurement_theta_min 7.5
_cell_volume 1054.9(4)
_computing_cell_refinement 'MSC/AFC Diffractometer Control Software'
_computing_data_collection
;
MSC/AFC Diffractometer Control Software (Molecular Structure
Corporation, 1988)
;
_computing_data_reduction 'MSC/AFC Diffractometer Control Software'
_computing_molecular_graphics 'XP in SHELXTL/PC (Sheldrick, 1994)'
_computing_publication_material 'XP in SHELXTL/PC'
_computing_structure_refinement 'SHELXL97 (Sheldrick, 1997)'
_computing_structure_solution 'SHELXS97 (Sheldrick, 1990)'
_diffrn_ambient_temperature 293(2)
_diffrn_measured_fraction_theta_full 0.970
_diffrn_measured_fraction_theta_max 0.970
_diffrn_measurement_device 'Rigaku AFC-7S'
_diffrn_measurement_method \w/2\q
_diffrn_radiation_monochromator graphite
_diffrn_radiation_source 'fine-focus sealed tube'
_diffrn_radiation_type MoK\a
_diffrn_radiation_wavelength 0.71073
_diffrn_reflns_av_R_equivalents 0.039
_diffrn_reflns_av_sigmaI/netI 0.181
_diffrn_reflns_limit_h_max 10
_diffrn_reflns_limit_h_min -5
_diffrn_reflns_limit_k_max 12
_diffrn_reflns_limit_k_min -13
_diffrn_reflns_limit_l_max 13
_diffrn_reflns_limit_l_min -15
_diffrn_reflns_number 5842
_diffrn_reflns_theta_full 25.99
_diffrn_reflns_theta_max 25.99
_diffrn_reflns_theta_min 1.71
_diffrn_standards_decay_% <2
_diffrn_standards_interval_count 98
_diffrn_standards_number 2
_exptl_absorpt_coefficient_mu 1.190
_exptl_absorpt_correction_T_max 0.90
_exptl_absorpt_correction_T_min 0.83
_exptl_absorpt_correction_type '\y scan'
_exptl_absorpt_process_details '(MSC/AFC Diffractometer Control Software; Molecular Structure Corp, 1988)'
_exptl_crystal_colour colorless
_exptl_crystal_density_diffrn 1.810
_exptl_crystal_density_method 'not measured'
_exptl_crystal_description prism
_exptl_crystal_F_000 576
_exptl_crystal_size_max 0.20
_exptl_crystal_size_mid 0.12
_exptl_crystal_size_min 0.05
_refine_diff_density_max 0.441
_refine_diff_density_min -0.403
_refine_ls_extinction_method none
_refine_ls_goodness_of_fit_ref 0.878
_refine_ls_hydrogen_treatment mixed
_refine_ls_matrix_type full
_refine_ls_number_parameters 319
_refine_ls_number_reflns 4010
_refine_ls_number_restraints 13
_refine_ls_restrained_S_all 0.879
_refine_ls_R_factor_all 0.0832
_refine_ls_R_factor_gt 0.0381
_refine_ls_shift/su_max 0.003
_refine_ls_shift/su_mean 0.001
_refine_ls_structure_factor_coef Fsqd
_refine_ls_weighting_details 'calc w = 1/[\s^2^(Fo^2^))^2^] where P = (Fo^2^+2Fc^2^)/3'
_refine_ls_weighting_scheme calc
_refine_ls_wR_factor_gt 0.0508
_refine_ls_wR_factor_ref 0.0563
_reflns_number_gt 1996
_reflns_number_total 4010
_reflns_threshold_expression I>2\s(I)
_cod_data_source_file ga1011.cif
_cod_data_source_block I
_cod_original_cell_volume 1055.0(4)
_cod_database_code 2013278
_cod_database_fobs_code 2013278

loop_
_symmetry_equiv_pos_as_xyz
'x, y, z'
'-x, -y, -z'

loop_
_atom_site_label
_atom_site_fract_x
_atom_site_fract_y
_atom_site_fract_z
_atom_site_U_iso_or_equiv
_atom_site_adp_type
_atom_site_calc_flag
_atom_site_refinement_flags
_atom_site_occupancy
_atom_site_disorder_assembly
_atom_site_disorder_group
_atom_site_type_symbol
Cd 0.09400(5) -0.00222(4) 0.18610(3) 0.03625(13) Uani d . 1 . . Cd
S 0.00314(17) -0.20524(14) -0.04017(11) 0.0375(4) Uani d . 1 . . S
O1 0.1698(4) -0.0991(3) 0.0215(3) 0.0594(11) Uani d . 1 . . O
O2 -0.1051(4) -0.1890(3) 0.0335(3) 0.0545(11) Uani d . 1 . . O
O3 0.0025(4) -0.3469(3) -0.0661(3) 0.0571(11) Uani d . 1 . . O
O4 -0.0531(4) -0.1834(3) -0.1466(3) 0.0507(10) Uani d . 1 . . O
N1 0.3901(5) 0.1383(4) 0.2518(3) 0.0351(11) Uani d . 1 . . N
N2 0.1686(5) 0.1413(4) 0.3715(3) 0.0326(11) Uani d . 1 . . N
N3 -0.1425(5) -0.0291(4) 0.2678(3) 0.0348(11) Uani d . 1 . . N
N4 0.3769(4) 0.3160(4) 0.5268(3) 0.0364(11) Uani d . 1 . . N
N5 0.0946(5) 0.2232(4) 0.5364(3) 0.0331(11) Uani d . 1 . . N
N6 0.1894(5) 0.3838(4) 0.7523(3) 0.0396(12) Uani d . 1 . . N
C1 0.4981(7) 0.1347(5) 0.1910(4) 0.0456(15) Uani d . 1 . . C
H1A 0.4584 0.0750 0.1176 0.055 Uiso calc R 1 . . H
C2 0.6676(7) 0.2155(6) 0.2314(4) 0.0494(16) Uani d . 1 . . C
H2A 0.7397 0.2095 0.1863 0.059 Uiso calc R 1 . . H
C3 0.7262(6) 0.3036(5) 0.3381(5) 0.0487(16) Uani d . 1 . . C
H3A 0.8395 0.3588 0.3672 0.058 Uiso calc R 1 . . H
C4 0.6154(6) 0.3106(5) 0.4037(4) 0.0430(15) Uani d . 1 . . C
H4A 0.6528 0.3705 0.4770 0.052 Uiso calc R 1 . . H
C5 0.4491(6) 0.2268(5) 0.3574(4) 0.0309(13) Uani d . 1 . . C
C6 0.3253(6) 0.2276(5) 0.4227(4) 0.0308(13) Uani d . 1 . . C
C7 0.2555(6) 0.3077(5) 0.5802(4) 0.0305(13) Uani d . 1 . . C
C8 0.0597(6) 0.1433(5) 0.4310(4) 0.0285(13) Uani d . 1 . . C
C9 -0.1169(6) 0.0460(5) 0.3737(4) 0.0303(13) Uani d . 1 . . C
C10 -0.2433(6) 0.0343(5) 0.4278(4) 0.0373(15) Uani d . 1 . . C
H10A -0.2211 0.0869 0.5022 0.045 Uiso calc R 1 . . H
C11 -0.4025(6) -0.0575(5) 0.3683(4) 0.0434(15) Uani d . 1 . . C
H11A -0.4905 -0.0677 0.4018 0.052 Uiso calc R 1 . . H
C12 -0.4304(6) -0.1341(5) 0.2584(5) 0.0482(16) Uani d . 1 . . C
H12A -0.5376 -0.1966 0.2171 0.058 Uiso calc R 1 . . H
C13 -0.2995(7) -0.1179(5) 0.2101(4) 0.0432(15) Uani d . 1 . . C
H13A -0.3194 -0.1695 0.1357 0.052 Uiso calc R 1 . . H
C14 0.3090(6) 0.3974(5) 0.6976(4) 0.0315(13) Uani d . 1 . . C
C15 0.4727(6) 0.4876(5) 0.7468(4) 0.0390(14) Uani d . 1 . . C
H15A 0.5528 0.4934 0.7065 0.047 Uiso calc R 1 . . H
C16 0.5164(6) 0.5707(5) 0.8589(4) 0.0489(16) Uani d . 1 . . C
H16A 0.6260 0.6326 0.8946 0.059 Uiso calc R 1 . . H
C17 0.3939(7) 0.5585(5) 0.9145(4) 0.0476(16) Uani d . 1 . . C
H17A 0.4184 0.6136 0.9884 0.057 Uiso calc R 1 . . H
C18 0.2333(6) 0.4631(5) 0.8591(4) 0.0462(15) Uani d . 1 . . C
H18A 0.1515 0.4538 0.8982 0.055 Uiso calc R 1 . . H
O1W 0.1327(4) -0.1701(3) 0.2716(3) 0.0444(10) Uani d D 1 . . O
H1WA 0.056(4) -0.204(4) 0.301(4) 0.053 Uiso d D 1 . . H
H1WB 0.158(5) -0.237(3) 0.237(3) 0.053 Uiso d D 1 . . H
O2W 0.8622(5) 0.5577(5) 0.6671(3) 0.0977(16) Uani d D 1 . . O
H2WA 0.898(4) 0.536(3) 0.727(2) 0.117 Uiso d D 1 . . H
H2WB 0.865(4) 0.636(3) 0.684(3) 0.117 Uiso d D 1 . . H
O3W 0.1977(4) 0.6324(3) 0.1193(3) 0.0541(12) Uani d D 1 . . O
H3WA 0.142(5) 0.541(3) 0.109(4) 0.065 Uiso d D 1 . . H
H3WB 0.134(5) 0.647(4) 0.065(3) 0.065 Uiso d D 1 . . H

loop_
_atom_site_aniso_label
_atom_site_aniso_U_11
_atom_site_aniso_U_22
_atom_site_aniso_U_33
_atom_site_aniso_U_12
_atom_site_aniso_U_13
_atom_site_aniso_U_23
Cd 0.0368(3) 0.0375(2) 0.0315(2) 0.01291(19) 0.01062(17) 0.00717(18)
S 0.0427(10) 0.0338(9) 0.0334(9) 0.0145(8) 0.0095(7) 0.0071(7)
O1 0.039(2) 0.058(3) 0.056(3) 0.007(2) 0.006(2) -0.004(2)
O2 0.050(3) 0.063(3) 0.037(2) 0.017(2) 0.0170(19) -0.003(2)
O3 0.079(3) 0.038(2) 0.051(3) 0.030(2) 0.005(2) 0.0043(19)
O4 0.077(3) 0.048(2) 0.031(2) 0.031(2) 0.0064(19) 0.0128(18)
N1 0.040(3) 0.038(3) 0.034(3) 0.018(2) 0.021(2) 0.011(2)
N2 0.023(3) 0.033(3) 0.034(3) 0.004(2) 0.005(2) 0.009(2)
N3 0.028(3) 0.033(3) 0.032(3) 0.005(2) 0.002(2) 0.005(2)
N4 0.029(3) 0.040(3) 0.034(3) 0.009(2) 0.014(2) 0.006(2)
N5 0.027(3) 0.035(3) 0.029(3) 0.007(2) 0.008(2) 0.003(2)
N6 0.040(3) 0.038(3) 0.027(3) 0.009(2) 0.007(2) -0.004(2)
C1 0.054(4) 0.043(4) 0.040(4) 0.015(3) 0.022(3) 0.013(3)
C2 0.041(4) 0.064(4) 0.055(4) 0.024(3) 0.030(3) 0.024(3)
C3 0.030(4) 0.055(4) 0.061(4) 0.013(3) 0.016(3) 0.019(3)
C4 0.035(4) 0.042(4) 0.052(4) 0.014(3) 0.014(3) 0.015(3)
C5 0.031(3) 0.031(3) 0.032(3) 0.012(3) 0.007(3) 0.015(3)
C6 0.027(3) 0.034(3) 0.040(4) 0.014(3) 0.015(3) 0.021(3)
C7 0.036(4) 0.026(3) 0.031(3) 0.011(3) 0.012(3) 0.011(3)
C8 0.027(3) 0.029(3) 0.035(3) 0.013(3) 0.013(3) 0.013(3)
C9 0.032(4) 0.029(3) 0.028(3) 0.011(3) 0.007(3) 0.008(3)
C10 0.031(4) 0.038(4) 0.033(3) 0.009(3) 0.005(3) 0.003(3)
C11 0.030(4) 0.054(4) 0.043(4) 0.015(3) 0.012(3) 0.010(3)
C12 0.021(3) 0.047(4) 0.064(5) 0.003(3) 0.006(3) 0.013(3)
C13 0.042(4) 0.035(4) 0.037(4) 0.010(3) 0.003(3) -0.002(3)
C14 0.033(4) 0.028(3) 0.028(3) 0.009(3) 0.011(3) 0.001(3)
C15 0.034(4) 0.044(4) 0.039(4) 0.015(3) 0.014(3) 0.012(3)
C16 0.036(4) 0.051(4) 0.041(4) 0.008(3) 0.001(3) 0.002(3)
C17 0.046(4) 0.045(4) 0.034(4) 0.009(3) 0.007(3) -0.004(3)
C18 0.046(4) 0.047(4) 0.041(4) 0.012(3) 0.017(3) 0.011(3)
O1W 0.047(3) 0.040(2) 0.046(3) 0.015(2) 0.0190(18) 0.013(2)
O2W 0.084(3) 0.122(4) 0.056(3) 0.016(3) 0.019(2) 0.009(3)
O3W 0.050(3) 0.041(2) 0.057(3) 0.015(2) 0.000(2) 0.004(2)

loop_
_atom_type_symbol
_atom_type_description
_atom_type_scat_dispersion_real
_atom_type_scat_dispersion_imag
_atom_type_scat_source
C C 0.0033 0.0016 'International Tables Vol C Tables 4.2.6.8 and 6.1.1.4'
H H 0.0000 0.0000 'International Tables Vol C Tables 4.2.6.8 and 6.1.1.4'
N N 0.0061 0.0033 'International Tables Vol C Tables 4.2.6.8 and 6.1.1.4'
O O 0.0106 0.0060 'International Tables Vol C Tables 4.2.6.8 and 6.1.1.4'
S S 0.1246 0.1234 'International Tables Vol C Tables 4.2.6.8 and 6.1.1.4'
Cd Cd -0.8075 1.2024 'International Tables Vol C Tables 4.2.6.8 and 6.1.1.4'

loop_
_geom_angle_atom_site_label_1
_geom_angle_atom_site_label_2
_geom_angle_atom_site_label_3
_geom_angle_site_symmetry_1
_geom_angle_site_symmetry_3
_geom_angle
O4 Cd N2 2 . 83.30(12)
O4 Cd O2 2 . 100.08(11)
N2 Cd O2 . . 149.95(13)
O4 Cd O1W 2 . 166.07(12)
N2 Cd O1W . . 83.48(13)
O2 Cd O1W . . 89.24(12)
O4 Cd O1 2 . 101.15(12)
N2 Cd O1 . . 150.50(12)
O2 Cd O1 . . 58.61(11)
O1W Cd O1 . . 92.53(12)
O4 Cd N1 2 . 90.00(12)
N2 Cd N1 . . 68.18(14)
O2 Cd N1 . . 141.05(12)
O1W Cd N1 . . 89.15(12)
O1 Cd N1 . . 82.59(12)
O4 Cd N3 2 . 85.05(12)
N2 Cd N3 . . 66.86(14)
O2 Cd N3 . . 83.59(12)
O1W Cd N3 . . 85.74(12)
O1 Cd N3 . . 142.20(11)
N1 Cd N3 . . 135.04(13)
O3 S O2 . . 111.2(2)
O3 S O1 . . 110.57(19)
O2 S O1 . . 105.5(2)
O3 S O4 . . 107.48(19)
O2 S O4 . . 110.7(2)
O1 S O4 . . 111.3(2)
S O1 Cd . . 96.77(17)
S O2 Cd . . 99.08(17)
S O4 Cd . 2 131.70(19)
C1 N1 C5 . . 117.8(5)
C1 N1 Cd . . 124.5(4)
C5 N1 Cd . . 117.7(3)
C8 N2 C6 . . 115.9(5)
C8 N2 Cd . . 122.9(3)
C6 N2 Cd . . 121.2(4)
C9 N3 C13 . . 118.3(5)
C9 N3 Cd . . 119.2(3)
C13 N3 Cd . . 122.5(3)
C6 N4 C7 . . 114.2(4)
C8 N5 C7 . . 114.0(4)
C18 N6 C14 . . 117.6(4)
N1 C1 C2 . . 123.2(5)
N1 C1 H1A . . 118.4
C2 C1 H1A . . 118.4
C3 C2 C1 . . 118.7(5)
C3 C2 H2A . . 120.7
C1 C2 H2A . . 120.7
C2 C3 C4 . . 119.4(5)
C2 C3 H3A . . 120.3
C4 C3 H3A . . 120.3
C5 C4 C3 . . 118.3(5)
C5 C4 H4A . . 120.8
C3 C4 H4A . . 120.8
N1 C5 C4 . . 122.6(5)
N1 C5 C6 . . 116.2(5)
C4 C5 C6 . . 121.1(5)
N2 C6 N4 . . 124.7(5)
N2 C6 C5 . . 116.7(5)
N4 C6 C5 . . 118.6(4)
N5 C7 N4 . . 125.5(5)
N5 C7 C14 . . 118.6(5)
N4 C7 C14 . . 115.9(5)
N2 C8 N5 . . 125.6(4)
N2 C8 C9 . . 116.0(5)
N5 C8 C9 . . 118.4(5)
N3 C9 C10 . . 123.0(5)
N3 C9 C8 . . 114.9(5)
C10 C9 C8 . . 122.0(5)
C11 C10 C9 . . 118.0(5)
C11 C10 H10A . . 121.0
C9 C10 H10A . . 121.0
C10 C11 C12 . . 119.3(5)
C10 C11 H11A . . 120.4
C12 C11 H11A . . 120.4
C13 C12 C11 . . 119.7(5)
C13 C12 H12A . . 120.1
C11 C12 H12A . . 120.1
N3 C13 C12 . . 121.6(5)
N3 C13 H13A . . 119.2
C12 C13 H13A . . 119.2
N6 C14 C15 . . 123.0(5)
N6 C14 C7 . . 115.8(5)
C15 C14 C7 . . 121.2(5)
C14 C15 C16 . . 118.7(5)
C14 C15 H15A . . 120.7
C16 C15 H15A . . 120.7
C17 C16 C15 . . 118.4(5)
C17 C16 H16A . . 120.8
C15 C16 H16A . . 120.8
C16 C17 C18 . . 118.9(5)
C16 C17 H17A . . 120.5
C18 C17 H17A . . 120.5
N6 C18 C17 . . 123.4(5)
N6 C18 H18A . . 118.3
C17 C18 H18A . . 118.3
Cd O1W H1WA . . 113(3)
Cd O1W H1WB . . 121(3)
H1WA O1W H1WB . . 109(2)
H2WA O2W H2WB . . 112(3)
H3WA O3W H3WB . . 101(2)

loop_
_geom_bond_atom_site_label_1
_geom_bond_atom_site_label_2
_geom_bond_site_symmetry_2
_geom_bond_distance
_geom_bond_publ_flag
Cd O4 2 2.278(3) y
Cd N2 . 2.337(4) y
Cd O2 . 2.354(3) y
Cd O1W . 2.387(4) y
Cd O1 . 2.407(3) y
Cd N1 . 2.417(4) y
Cd N3 . 2.437(4) y
S O3 . 1.465(3) y
S O2 . 1.463(3) y
S O1 . 1.464(3) y
S O4 . 1.465(3) y
O4 Cd 2 2.278(3) ?
N1 C1 . 1.323(6) ?
N1 C5 . 1.347(5) ?
N2 C8 . 1.316(5) ?
N2 C6 . 1.324(5) ?
N3 C9 . 1.334(5) ?
N3 C13 . 1.348(5) ?
N4 C6 . 1.334(5) ?
N4 C7 . 1.345(5) ?
N5 C8 . 1.330(5) ?
N5 C7 . 1.336(5) ?
N6 C18 . 1.334(5) ?
N6 C14 . 1.339(6) ?
C1 C2 . 1.386(6) ?
C1 H1A . 0.9300 ?
C2 C3 . 1.356(6) ?
C2 H2A . 0.9300 ?
C3 C4 . 1.392(6) ?
C3 H3A . 0.9300 ?
C4 C5 . 1.374(5) ?
C4 H4A . 0.9300 ?
C5 C6 . 1.475(6) ?
C7 C14 . 1.471(6) ?
C8 C9 . 1.492(6) ?
C9 C10 . 1.386(6) ?
C10 C11 . 1.374(5) ?
C10 H10A . 0.9300 ?
C11 C12 . 1.378(6) ?
C11 H11A . 0.9300 ?
C12 C13 . 1.371(7) ?
C12 H12A . 0.9300 ?
C13 H13A . 0.9300 ?
C14 C15 . 1.375(6) ?
C15 C16 . 1.402(6) ?
C15 H15A . 0.9300 ?
C16 C17 . 1.369(6) ?
C16 H16A . 0.9300 ?
C17 C18 . 1.381(6) ?
C17 H17A . 0.9300 ?
C18 H18A . 0.9300 ?
O1W H1WA . 0.84(2) ?
O1W H1WB . 0.86(2) ?
O2W H2WA . 0.89(2) ?
O2W H2WB . 0.80(2) ?
O3W H3WA . 0.89(2) ?
O3W H3WB . 0.90(2) ?

loop_
_geom_hbond_atom_site_label_D
_geom_hbond_atom_site_label_H
_geom_hbond_atom_site_label_A
_geom_hbond_site_symmetry_A
_geom_hbond_distance_DH
_geom_hbond_distance_HA
_geom_hbond_distance_DA
_geom_hbond_angle_DHA
O3W H3WA O3 2 0.89(2) 1.90(2) 2.784(5) 170(4)
O3W H3WB O3 1_565 0.90(2) 1.91(2) 2.800(4) 171(4)
O2W H2WB O4 1_666 0.80(2) 2.34(3) 2.956(5) 134(3)
O2W H2WA O3 1_666 0.89(2) 2.50(3) 3.206(5) 137(3)
O1W H1WA N6 2_556 0.84(2) 2.21(3) 2.881(5) 136(4)
O1W H1WB O3W 1_545 0.86(2) 1.96(3) 2.791(5) 162(4)

loop_
_geom_torsion_atom_site_label_1
_geom_torsion_atom_site_label_2
_geom_torsion_atom_site_label_3
_geom_torsion_atom_site_label_4
_geom_torsion_site_symmetry_1
_geom_torsion_site_symmetry_4
_geom_torsion
O3 S O1 Cd . . -120.61(18)
O2 S O1 Cd . . -0.2(2)
O4 S O1 Cd . . 119.97(18)
O4 Cd O1 S 2 . -94.93(17)
N2 Cd O1 S . . 168.9(2)
O2 Cd O1 S . . 0.16(15)
O1W Cd O1 S . . 87.72(18)
N1 Cd O1 S . . 176.54(19)
N3 Cd O1 S . . 1.4(3)
O3 S O2 Cd . . 120.19(17)
O1 S O2 Cd . . 0.2(2)
O4 S O2 Cd . . -120.37(18)
O4 Cd O2 S 2 . 96.83(19)
N2 Cd O2 S . . -169.1(2)
O1W Cd O2 S . . -93.59(18)
O1 Cd O2 S . . -0.16(15)
N1 Cd O2 S . . -5.9(3)
N3 Cd O2 S . . -179.4(2)
O3 S O4 Cd . 2 178.8(2)
O2 S O4 Cd . 2 57.2(3)
O1 S O4 Cd . 2 -59.9(3)
O4 Cd N1 C1 2 . -97.5(4)
N2 Cd N1 C1 . . 179.7(4)
O2 Cd N1 C1 . . 8.7(5)
O1W Cd N1 C1 . . 96.4(4)
O1 Cd N1 C1 . . 3.7(4)
N3 Cd N1 C1 . . 179.5(4)
O4 Cd N1 C5 2 . 82.2(3)
N2 Cd N1 C5 . . -0.6(3)
O2 Cd N1 C5 . . -171.7(3)
O1W Cd N1 C5 . . -83.9(3)
O1 Cd N1 C5 . . -176.6(3)
N3 Cd N1 C5 . . -0.8(4)
O4 Cd N2 C8 2 . 87.3(4)
O2 Cd N2 C8 . . -11.3(5)
O1W Cd N2 C8 . . -88.3(4)
O1 Cd N2 C8 . . -171.9(3)
N1 Cd N2 C8 . . 180.0(4)
N3 Cd N2 C8 . . -0.2(4)
O4 Cd N2 C6 2 . -92.0(4)
O2 Cd N2 C6 . . 169.4(3)
O1W Cd N2 C6 . . 92.4(4)
O1 Cd N2 C6 . . 8.8(5)
N1 Cd N2 C6 . . 0.7(3)
N3 Cd N2 C6 . . -179.5(4)
O4 Cd N3 C9 2 . -85.4(3)
N2 Cd N3 C9 . . -0.6(3)
O2 Cd N3 C9 . . 173.8(3)
O1W Cd N3 C9 . . 84.1(3)
O1 Cd N3 C9 . . 172.7(3)
N1 Cd N3 C9 . . -0.4(4)
O4 Cd N3 C13 2 . 94.8(4)
N2 Cd N3 C13 . . 179.7(4)
O2 Cd N3 C13 . . -5.9(4)
O1W Cd N3 C13 . . -95.6(4)
O1 Cd N3 C13 . . -7.0(5)
N1 Cd N3 C13 . . 179.9(3)
C5 N1 C1 C2 . . 1.0(8)
Cd N1 C1 C2 . . -179.3(4)
N1 C1 C2 C3 . . -0.5(8)
C1 C2 C3 C4 . . -0.1(8)
C2 C3 C4 C5 . . 0.2(8)
C1 N1 C5 C4 . . -0.9(7)
Cd N1 C5 C4 . . 179.4(3)
C1 N1 C5 C6 . . -179.8(4)
Cd N1 C5 C6 . . 0.6(5)
C3 C4 C5 N1 . . 0.3(7)
C3 C4 C5 C6 . . 179.1(5)
C8 N2 C6 N4 . . -1.7(7)
Cd N2 C6 N4 . . 177.6(3)
C8 N2 C6 C5 . . 180.0(4)
Cd N2 C6 C5 . . -0.6(6)
C7 N4 C6 N2 . . 2.6(7)
C7 N4 C6 C5 . . -179.2(4)
N1 C5 C6 N2 . . 0.0(7)
C4 C5 C6 N2 . . -178.8(4)
N1 C5 C6 N4 . . -178.4(4)
C4 C5 C6 N4 . . 2.8(7)
C8 N5 C7 N4 . . 0.1(7)
C8 N5 C7 C14 . . -178.0(4)
C6 N4 C7 N5 . . -1.7(7)
C6 N4 C7 C14 . . 176.4(4)
C6 N2 C8 N5 . . -0.2(7)
Cd N2 C8 N5 . . -179.6(3)
C6 N2 C8 C9 . . -179.8(4)
Cd N2 C8 C9 . . 0.8(6)
C7 N5 C8 N2 . . 0.9(7)
C7 N5 C8 C9 . . -179.4(4)
C13 N3 C9 C10 . . 1.7(7)
Cd N3 C9 C10 . . -178.1(4)
C13 N3 C9 C8 . . -179.1(4)
Cd N3 C9 C8 . . 1.2(5)
N2 C8 C9 N3 . . -1.3(6)
N5 C8 C9 N3 . . 179.0(4)
N2 C8 C9 C10 . . 178.0(5)
N5 C8 C9 C10 . . -1.7(7)
N3 C9 C10 C11 . . -1.2(8)
C8 C9 C10 C11 . . 179.6(4)
C9 C10 C11 C12 . . 0.3(8)
C10 C11 C12 C13 . . 0.0(8)
C9 N3 C13 C12 . . -1.3(7)
Cd N3 C13 C12 . . 178.4(4)
C11 C12 C13 N3 . . 0.5(8)
C18 N6 C14 C15 . . 0.5(8)
C18 N6 C14 C7 . . 179.8(4)
N5 C7 C14 N6 . . 1.5(7)
N4 C7 C14 N6 . . -176.8(4)
N5 C7 C14 C15 . . -179.2(4)
N4 C7 C14 C15 . . 2.5(7)
N6 C14 C15 C16 . . -0.8(8)
C7 C14 C15 C16 . . 179.9(4)
C14 C15 C16 C17 . . -0.1(8)
C15 C16 C17 C18 . . 1.3(8)
C14 N6 C18 C17 . . 0.8(8)
C16 C17 C18 N6 . . -1.8(8)
